data_7243193
loop_
_publ_author_name
'Ren, Bo-Ying'
'Dai, Xia-Lin'
'Wang, Jie'
'Wu, Chao'
'Lu, Tong-Bu'
'Chen, Jia-Mei'

_publ_section_title
;
 Cocrystallization of axitinib with carboxylic acids: preparation, crystal
 structures and dissolution behavior
;
_journal_issue 32
_journal_name_full CrystEngComm
_journal_page_first 5504
_journal_page_last 5515
_journal_paper_doi 10.1039/D1CE00620G
_journal_volume 23
_journal_year 2021
_chemical_formula_moiety 'C22 H18 N4 O S, C8 H14 O4'
_chemical_formula_sum 'C30 H32 N4 O5 S'
_chemical_formula_weight 560.65
_space_group_crystal_system triclinic
_space_group_IT_number 2
_space_group_name_Hall '-P 1'
_space_group_name_H-M_alt 'P -1'
_atom_sites_solution_hydrogens mixed
_atom_sites_solution_primary dual
_audit_creation_date 2021-07-05
_audit_creation_method
;
Olex2 1.3
(compiled 2019.09.11 svn.r3662 for OlexSys, GUI svn.r5938)
;
_audit_update_record
;
2021-07-07 deposited with the CCDC.	2021-07-12 downloaded from the CCDC.
;
_cell_angle_alpha 112.959(2)
_cell_angle_beta 92.287(2)
_cell_angle_gamma 96.7660(10)
_cell_formula_units_Z 2
_cell_length_a 7.9380(2)
_cell_length_b 13.3534(2)
_cell_length_c 14.1943(2)
_cell_measurement_reflns_used 11807
_cell_measurement_temperature 150.00(10)
_cell_measurement_theta_max 79.2050
_cell_measurement_theta_min 3.6220
_cell_volume 1369.67(5)
_computing_cell_refinement 'CrysAlisPro 1.171.39.35c (Rigaku OD, 2017)'
_computing_data_collection 'CrysAlisPro 1.171.39.35c (Rigaku OD, 2017)'
_computing_data_reduction 'CrysAlisPro 1.171.39.35c (Rigaku OD, 2017)'
_computing_molecular_graphics 'Olex2 1.3 (Dolomanov et al., 2009)'
_computing_publication_material 'Olex2 1.3 (Dolomanov et al., 2009)'
_computing_structure_refinement 'ShelXL 2016/6 (Sheldrick, 2015)'
_computing_structure_solution 'SHELXT 2014/5 (Sheldrick, 2014)'
_diffrn_ambient_environment N~2~
_diffrn_ambient_temperature 150.00(10)
_diffrn_detector 'CCD plate'
_diffrn_measured_fraction_theta_full 0.997
_diffrn_measured_fraction_theta_max 0.993
_diffrn_measurement_details
;
List of Runs (angles in degrees, time in seconds):

  # Type    Start    End  Width  t~exp~   \w     \q     \k     \f   Frames
#--------------------------------------------------------------------------
  1  \w    -35.00   6.00   0.50    0.50    --    0.00 -57.00-150.00   82
  2  \w    -51.00 -19.00   0.50    0.50    --    0.00 -57.00-180.00   64
  3  \w    -29.00  89.00   0.50    0.50    --    0.00  37.00  90.00  236
  4  \w    -83.00 -58.00   0.50    0.50    --    0.00 -37.00  90.00   50
  5  \w    -55.00  27.00   0.50    0.50    --    0.00 -37.00  90.00  164
  6  \w    -14.00  12.00   0.50    0.50    --    0.00 -57.00 -90.00   52
  7  \w     29.00 106.00   0.50    1.00    --  106.20 -61.00 150.00  154
  8  \w     33.00 127.00   0.50    1.00    --  106.20 -45.00   0.00  188
  9  \w     76.00 117.00   0.50    1.00    --  106.20 -82.00-150.00   82
 10  \w     28.00  57.00   0.50    1.00    --  106.20 -82.00 120.00   58
 11  \w     93.00 141.00   0.50    1.00    --  106.20 -82.00 120.00   96
 12  \w     17.00 135.00   0.50    1.00    --  106.20 -45.00 -90.00  236
 13  \w     17.00 140.00   0.50    1.00    --  106.20 -82.00 -90.00  246
 14  \w     18.00  66.00   0.50    1.00    --  106.20 -45.00-150.00   96
 15  \w     17.00 107.00   0.50    1.00    --  106.20 -61.00 -90.00  180
 16  \w     23.00 139.00   0.50    1.00    --  106.20 -30.00  90.00  232
 17  \w     62.00 138.00   0.50    1.00    --  106.20 -82.00  60.00  152
 18  \w    123.00 165.00   0.50    1.00    --  106.20  30.00-150.00   84
 19  \w     88.00 114.00   0.50    1.00    --  106.20 -82.00 -60.00   52
 20  \w     88.00 124.00   0.50    1.00    --  106.20  45.00  90.00   72
 21  \w    126.00 152.00   0.50    1.00    --  106.20  61.00 -60.00   52
 22  \w     50.00 140.00   0.50    1.00    --  106.20 -77.00  30.00  180
 23  \w     74.00  99.00   0.50    1.00    --  106.20 -82.00-180.00   50
 24  \w     20.00 195.00   0.50    1.00    --  106.20 -15.00   0.00  350
;
_diffrn_measurement_device 'four-circle diffractometer'
_diffrn_measurement_device_type 'XtaLAB AFC12 (RINC): Kappa dual home/near'
_diffrn_measurement_method '\w scans'
_diffrn_orient_matrix_type 'CrysAlisPro convention (1999,Acta A55,543-557)'
_diffrn_orient_matrix_UB_11 -0.0230895000
_diffrn_orient_matrix_UB_12 -0.1095686000
_diffrn_orient_matrix_UB_13 -0.0951264000
_diffrn_orient_matrix_UB_21 -0.0400495000
_diffrn_orient_matrix_UB_22 0.0607634000
_diffrn_orient_matrix_UB_23 -0.0689660000
_diffrn_orient_matrix_UB_31 0.1907804000
_diffrn_orient_matrix_UB_32 0.0183834000
_diffrn_orient_matrix_UB_33 -0.0145520000
_diffrn_radiation_monochromator mirror
_diffrn_radiation_probe x-ray
_diffrn_radiation_type 'Cu K\a'
_diffrn_radiation_wavelength 1.54184
_diffrn_reflns_av_R_equivalents 0.0521
_diffrn_reflns_av_unetI/netI 0.0469
_diffrn_reflns_Laue_measured_fraction_full 0.997
_diffrn_reflns_Laue_measured_fraction_max 0.993
_diffrn_reflns_limit_h_max 9
_diffrn_reflns_limit_h_min -5
_diffrn_reflns_limit_k_max 16
_diffrn_reflns_limit_k_min -15
_diffrn_reflns_limit_l_max 17
_diffrn_reflns_limit_l_min -17
_diffrn_reflns_number 16178
_diffrn_reflns_point_group_measured_fraction_full 0.997
_diffrn_reflns_point_group_measured_fraction_max 0.993
_diffrn_reflns_theta_full 67.684
_diffrn_reflns_theta_max 74.502
_diffrn_reflns_theta_min 3.397
_diffrn_source 'micro-focus sealed X-ray tube'
_diffrn_source_type 'Rigaku (Cu) X-ray Source'
_exptl_absorpt_coefficient_mu 1.446
_exptl_absorpt_correction_T_max 1.00000
_exptl_absorpt_correction_T_min 0.49138
_exptl_absorpt_correction_type multi-scan
_exptl_absorpt_process_details
;
CrysAlisPro 1.171.39.35c (Rigaku Oxford Diffraction, 2017)
Empirical absorption correction using spherical harmonics,
 implemented in SCALE3 ABSPACK scaling algorithm.
;
_exptl_crystal_colour colourless
_exptl_crystal_colour_primary colourless
_exptl_crystal_density_diffrn 1.359
_exptl_crystal_description block
_exptl_crystal_F_000 592
_exptl_crystal_size_max 0.5
_exptl_crystal_size_mid 0.2
_exptl_crystal_size_min 0.1
_refine_diff_density_max 0.396
_refine_diff_density_min -0.673
_refine_diff_density_rms 0.084
_refine_ls_extinction_method none
_refine_ls_goodness_of_fit_ref 1.090
_refine_ls_hydrogen_treatment mixed
_refine_ls_matrix_type full
_refine_ls_number_parameters 367
_refine_ls_number_reflns 5562
_refine_ls_number_restraints 0
_refine_ls_restrained_S_all 1.090
_refine_ls_R_factor_all 0.0536
_refine_ls_R_factor_gt 0.0517
_refine_ls_shift/su_max 0.000
_refine_ls_shift/su_mean 0.000
_refine_ls_structure_factor_coef Fsqd
_refine_ls_weighting_details 'w=1/[\s^2^(Fo^2^)+(0.0886P)^2^+0.3612P] where P=(Fo^2^+2Fc^2^)/3'
_refine_ls_weighting_scheme calc
_refine_ls_wR_factor_gt 0.1416
_refine_ls_wR_factor_ref 0.1438
_reflns_Friedel_coverage 0.000
_reflns_number_gt 5151
_reflns_number_total 5562
_reflns_threshold_expression 'I > 2\s(I)'
_cod_data_source_file d1ce00620g2.cif
_cod_data_source_block axitinib_subericacid
_cod_depositor_comments 'Adding full bibliography for 7243193--7243195.cif.'
_cod_database_code 7243193
_shelx_shelxl_version_number 2016/6
_shelx_space_group_comment
;
The symmetry employed for this shelxl refinement is uniquely defined
by the following loop, which should always be used as a source of
symmetry information in preference to the above space-group names.
They are only intended as comments.
;
_shelx_estimated_absorpt_t_max 0.869
_shelx_estimated_absorpt_t_min 0.532
_reflns_odcompleteness_completeness 99.27
_reflns_odcompleteness_iscentric 1
_reflns_odcompleteness_theta 74.33
_olex2_refinement_description
;
1. Fixed Uiso
 At 1.2 times of:
  All C(H) groups, All C(H,H) groups, All N(H) groups
 At 1.5 times of:
  All C(H,H,H) groups, All O(H) groups
2.a Secondary CH2 refined with riding coordinates:
 C29(H29A,H29B), C25(H25A,H25B), C27(H27A,H27B), C28(H28A,H28B), C26(H26A,
 H26B), C24(H24A,H24B)
2.b Aromatic/amide H refined with riding coordinates:
 N4(H4), N3(H3), C13(H13), C3(H3A), C14(H14), C7(H7), C4(H4A), C6(H6),
 C18(H18), C11(H11), C16(H16), C1(H1), C2(H2), C19(H19), C17(H17)
2.c Idealised Me refined as rotating group:
 C22(H22A,H22B,H22C)
2.d Idealised tetrahedral OH refined as rotating group:
 O5(H5)
;
_olex2_submission_special_instructions 'No special instructions were received'
_oxdiff_exptl_absorpt_empirical_details
;
Empirical correction (ABSPACK) includes:
- Absorption correction using spherical harmonics
- Frame scaling
;
_oxdiff_exptl_absorpt_empirical_full_max 3.580
_oxdiff_exptl_absorpt_empirical_full_min 0.475

loop_
_space_group_symop_operation_xyz
'x, y, z'
'-x, -y, -z'

loop_
_atom_site_label
_atom_site_type_symbol
_atom_site_fract_x
_atom_site_fract_y
_atom_site_fract_z
_atom_site_U_iso_or_equiv
_atom_site_adp_type
_atom_site_occupancy
_atom_site_site_symmetry_order
_atom_site_calc_flag
_atom_site_refinement_flags_posn
_atom_site_refinement_flags_adp
_atom_site_refinement_flags_occupancy
_atom_site_disorder_assembly
_atom_site_disorder_group
S1 S 0.86932(5) 0.12400(3) 0.44561(3) 0.02428(14) Uani 1 1 d . . . . .
O1 O 0.85158(15) -0.00326(10) 0.23450(9) 0.0275(3) Uani 1 1 d . . . . .
N1 N 0.62042(17) 0.66937(11) 1.03686(10) 0.0239(3) Uani 1 1 d . . . . .
N2 N 0.93738(17) 0.25468(11) 0.92004(10) 0.0229(3) Uani 1 1 d . . . . .
N4 N 0.69385(18) 0.05159(12) 0.13208(10) 0.0256(3) Uani 1 1 d . . . . .
H4 H 0.609494 0.084475 0.126510 0.031 Uiso 1 1 calc R U . . .
N3 N 0.97179(18) 0.17986(11) 0.82892(10) 0.0238(3) Uani 1 1 d . . . . .
H3 H 1.017641 0.122452 0.821987 0.029 Uiso 1 1 calc R U . . .
C21 C 0.7263(2) 0.03775(12) 0.21880(11) 0.0209(3) Uani 1 1 d . . . . .
C13 C 0.8095(2) 0.29966(14) 0.62217(12) 0.0262(3) Uani 1 1 d . . . . .
H13 H 0.775719 0.331405 0.578015 0.031 Uiso 1 1 calc R U . . .
C20 C 0.5993(2) 0.06890(12) 0.29646(11) 0.0211(3) Uani 1 1 d . . . . .
C8 C 0.86739(19) 0.33212(12) 0.90085(12) 0.0211(3) Uani 1 1 d . . . . .
C22 C 0.7979(2) 0.01231(16) 0.04698(13) 0.0333(4) Uani 1 1 d . . . . .
H22A H 0.777561 0.046807 0.000420 0.050 Uiso 1 1 calc R U . . .
H22B H 0.769014 -0.065930 0.011521 0.050 Uiso 1 1 calc R U . . .
H22C H 0.916063 0.030060 0.072678 0.050 Uiso 1 1 calc R U . . .
C9 C 0.85815(19) 0.30638(12) 0.79218(11) 0.0199(3) Uani 1 1 d . . . . .
C5 C 0.6909(2) 0.59518(12) 1.06298(12) 0.0214(3) Uani 1 1 d . . . . .
C10 C 0.92477(19) 0.20687(13) 0.74965(12) 0.0208(3) Uani 1 1 d . . . . .
C3 C 0.6487(2) 0.69471(14) 1.23973(13) 0.0294(4) Uani 1 1 d . . . . .
H3A H 0.657293 0.703077 1.308009 0.035 Uiso 1 1 calc R U . . .
C15 C 0.6488(2) 0.10252(12) 0.40216(12) 0.0214(3) Uani 1 1 d . . . . .
C14 C 0.8014(2) 0.35414(13) 0.72619(12) 0.0241(3) Uani 1 1 d . . . . .
H14 H 0.759459 0.420904 0.752343 0.029 Uiso 1 1 calc R U . . .
C7 C 0.8138(2) 0.42159(13) 0.98542(12) 0.0230(3) Uani 1 1 d . . . . .
H7 H 0.828360 0.421124 1.050579 0.028 Uiso 1 1 calc R U . . .
C12 C 0.8683(2) 0.19588(13) 0.58071(12) 0.0231(3) Uani 1 1 d . . . . .
C4 C 0.7068(2) 0.60667(13) 1.16523(12) 0.0250(3) Uani 1 1 d . . . . .
H4A H 0.755756 0.555720 1.182910 0.030 Uiso 1 1 calc R U . . .
C6 C 0.7447(2) 0.50504(13) 0.97740(12) 0.0238(3) Uani 1 1 d . . . . .
H6 H 0.729980 0.505590 0.912281 0.029 Uiso 1 1 calc R U . . .
C18 C 0.3033(2) 0.07592(14) 0.33286(14) 0.0295(4) Uani 1 1 d . . . . .
H18 H 0.189333 0.069010 0.310118 0.035 Uiso 1 1 calc R U . . .
C11 C 0.93025(19) 0.14905(13) 0.64348(11) 0.0217(3) Uani 1 1 d . . . . .
H11 H 0.973408 0.082731 0.616996 0.026 Uiso 1 1 calc R U . . .
C16 C 0.5230(2) 0.11890(14) 0.47083(13) 0.0284(4) Uani 1 1 d . . . . .
H16 H 0.553739 0.138544 0.540303 0.034 Uiso 1 1 calc R U . . .
C1 C 0.5658(2) 0.75478(13) 1.10974(13) 0.0266(3) Uani 1 1 d . . . . .
H1 H 0.518115 0.805321 1.090755 0.032 Uiso 1 1 calc R U . . .
C2 C 0.5774(2) 0.77069(14) 1.21209(13) 0.0288(4) Uani 1 1 d . . . . .
H2 H 0.538567 0.830763 1.261294 0.035 Uiso 1 1 calc R U . . .
C19 C 0.4267(2) 0.05616(13) 0.26388(13) 0.0255(3) Uani 1 1 d . . . . .
H19 H 0.393798 0.033905 0.194267 0.031 Uiso 1 1 calc R U . . .
C17 C 0.3523(2) 0.10606(15) 0.43605(14) 0.0318(4) Uani 1 1 d . . . . .
H17 H 0.270115 0.117862 0.482644 0.038 Uiso 1 1 calc R U . . .
O4 O -0.0488(2) 0.38619(14) 0.18611(10) 0.0543(5) Uani 1 1 d . . . . .
O5 O 0.05957(19) 0.23586(11) 0.09684(9) 0.0373(3) Uani 1 1 d . . . . .
H5 H 0.015690 0.245332 0.048250 0.056 Uiso 1 1 calc R U . . .
O2 O 0.53655(17) 0.61691(10) 0.84383(9) 0.0304(3) Uani 1 1 d . . . . .
O3 O 0.48560(18) 0.78911(10) 0.89154(9) 0.0338(3) Uani 1 1 d . . . . .
C30 C 0.0267(2) 0.31189(13) 0.18322(12) 0.0250(3) Uani 1 1 d . . . . .
C29 C 0.0938(2) 0.29912(14) 0.27859(12) 0.0272(3) Uani 1 1 d . . . . .
H29A H 0.185718 0.255044 0.262598 0.033 Uiso 1 1 calc R U . . .
H29B H 0.003651 0.261593 0.302208 0.033 Uiso 1 1 calc R U . . .
C25 C 0.3471(2) 0.54415(13) 0.65036(12) 0.0247(3) Uani 1 1 d . . . . .
H25A H 0.439023 0.501290 0.646662 0.030 Uiso 1 1 calc R U . . .
H25B H 0.255362 0.517717 0.681720 0.030 Uiso 1 1 calc R U . . .
C27 C 0.2152(2) 0.41255(13) 0.46762(12) 0.0252(3) Uani 1 1 d . . . . .
H27A H 0.119469 0.383451 0.494338 0.030 Uiso 1 1 calc R U . . .
H27B H 0.303330 0.366131 0.460016 0.030 Uiso 1 1 calc R U . . .
C28 C 0.1585(2) 0.41184(13) 0.36301(12) 0.0247(3) Uani 1 1 d . . . . .
H28A H 0.068907 0.457400 0.372126 0.030 Uiso 1 1 calc R U . . .
H28B H 0.253986 0.445615 0.339840 0.030 Uiso 1 1 calc R U . . .
C23 C 0.4795(2) 0.69582(13) 0.82557(12) 0.0239(3) Uani 1 1 d . . . . .
C26 C 0.2837(2) 0.52996(13) 0.54259(12) 0.0238(3) Uani 1 1 d . . . . .
H26A H 0.376689 0.558185 0.513303 0.029 Uiso 1 1 calc R U . . .
H26B H 0.194142 0.574995 0.548297 0.029 Uiso 1 1 calc R U . . .
C24 C 0.4104(2) 0.66547(13) 0.71578(12) 0.0254(3) Uani 1 1 d . . . . .
H24A H 0.499144 0.690287 0.681493 0.030 Uiso 1 1 calc R U . . .
H24B H 0.316899 0.706448 0.716854 0.030 Uiso 1 1 calc R U . . .
H2A H 0.573(4) 0.642(3) 0.918(3) 0.073(9) Uiso 1 1 d . . . . .

loop_
_atom_site_aniso_label
_atom_site_aniso_U_11
_atom_site_aniso_U_22
_atom_site_aniso_U_33
_atom_site_aniso_U_23
_atom_site_aniso_U_13
_atom_site_aniso_U_12
S1 0.0242(2) 0.0320(2) 0.0154(2) 0.00667(16) 0.00402(14) 0.00848(16)
O1 0.0291(6) 0.0312(6) 0.0217(6) 0.0073(5) 0.0039(4) 0.0137(5)
N1 0.0256(7) 0.0218(6) 0.0228(7) 0.0072(5) 0.0010(5) 0.0045(5)
N2 0.0263(7) 0.0242(6) 0.0168(6) 0.0053(5) 0.0025(5) 0.0079(5)
N4 0.0300(7) 0.0299(7) 0.0183(6) 0.0085(5) 0.0063(5) 0.0120(5)
N3 0.0303(7) 0.0250(7) 0.0163(6) 0.0057(5) 0.0036(5) 0.0131(5)
C21 0.0248(8) 0.0184(7) 0.0161(7) 0.0028(6) 0.0015(5) 0.0050(5)
C13 0.0346(9) 0.0272(8) 0.0200(8) 0.0119(6) 0.0026(6) 0.0077(6)
C20 0.0263(8) 0.0179(7) 0.0190(7) 0.0064(6) 0.0042(6) 0.0051(5)
C8 0.0217(7) 0.0225(7) 0.0181(7) 0.0071(6) 0.0020(5) 0.0034(6)
C22 0.0375(10) 0.0398(10) 0.0206(8) 0.0080(7) 0.0116(7) 0.0099(8)
C9 0.0210(7) 0.0203(7) 0.0167(7) 0.0057(6) 0.0025(5) 0.0029(5)
C5 0.0231(7) 0.0206(7) 0.0191(7) 0.0067(6) 0.0016(6) 0.0028(6)
C10 0.0207(7) 0.0239(7) 0.0172(7) 0.0066(6) 0.0026(5) 0.0065(6)
C3 0.0348(9) 0.0300(8) 0.0200(8) 0.0066(7) 0.0062(6) 0.0026(7)
C15 0.0247(8) 0.0208(7) 0.0192(7) 0.0075(6) 0.0047(6) 0.0052(6)
C14 0.0313(8) 0.0221(7) 0.0197(7) 0.0076(6) 0.0041(6) 0.0087(6)
C7 0.0257(8) 0.0249(8) 0.0173(7) 0.0066(6) 0.0029(6) 0.0057(6)
C12 0.0230(8) 0.0272(8) 0.0185(7) 0.0081(6) 0.0035(6) 0.0044(6)
C4 0.0301(8) 0.0247(8) 0.0203(8) 0.0085(6) 0.0032(6) 0.0052(6)
C6 0.0278(8) 0.0247(8) 0.0181(7) 0.0068(6) 0.0028(6) 0.0070(6)
C18 0.0228(8) 0.0312(8) 0.0344(9) 0.0127(7) 0.0040(7) 0.0038(6)
C11 0.0220(7) 0.0234(7) 0.0180(7) 0.0053(6) 0.0039(6) 0.0067(6)
C16 0.0295(9) 0.0342(9) 0.0211(8) 0.0105(7) 0.0073(6) 0.0035(7)
C1 0.0278(8) 0.0220(7) 0.0277(8) 0.0067(6) 0.0047(6) 0.0056(6)
C2 0.0311(9) 0.0245(8) 0.0267(8) 0.0045(7) 0.0094(6) 0.0066(6)
C19 0.0273(8) 0.0259(8) 0.0231(8) 0.0094(6) 0.0021(6) 0.0048(6)
C17 0.0277(9) 0.0366(9) 0.0312(9) 0.0122(7) 0.0128(7) 0.0057(7)
O4 0.0864(12) 0.0614(10) 0.0198(6) 0.0103(6) 0.0052(7) 0.0486(9)
O5 0.0567(9) 0.0363(7) 0.0170(6) 0.0050(5) 0.0000(5) 0.0207(6)
O2 0.0441(7) 0.0240(6) 0.0215(6) 0.0070(5) -0.0046(5) 0.0093(5)
O3 0.0497(8) 0.0253(6) 0.0230(6) 0.0050(5) -0.0046(5) 0.0117(5)
C30 0.0274(8) 0.0271(8) 0.0190(7) 0.0072(6) 0.0016(6) 0.0050(6)
C29 0.0317(9) 0.0282(8) 0.0209(8) 0.0092(7) -0.0012(6) 0.0042(6)
C25 0.0292(8) 0.0266(8) 0.0178(7) 0.0082(6) 0.0010(6) 0.0048(6)
C27 0.0288(8) 0.0276(8) 0.0189(7) 0.0093(6) 0.0012(6) 0.0031(6)
C28 0.0281(8) 0.0278(8) 0.0179(7) 0.0088(6) 0.0014(6) 0.0040(6)
C23 0.0262(8) 0.0241(7) 0.0211(8) 0.0084(6) 0.0012(6) 0.0050(6)
C26 0.0275(8) 0.0277(8) 0.0172(7) 0.0096(6) 0.0023(6) 0.0052(6)
C24 0.0307(8) 0.0254(8) 0.0201(8) 0.0087(6) 0.0003(6) 0.0060(6)

loop_
_atom_type_symbol
_atom_type_description
_atom_type_scat_dispersion_real
_atom_type_scat_dispersion_imag
_atom_type_scat_source
C C 0.0181 0.0091 'International Tables Vol C Tables 4.2.6.8 and 6.1.1.4'
H H 0.0000 0.0000 'International Tables Vol C Tables 4.2.6.8 and 6.1.1.4'
N N 0.0311 0.0180 'International Tables Vol C Tables 4.2.6.8 and 6.1.1.4'
O O 0.0492 0.0322 'International Tables Vol C Tables 4.2.6.8 and 6.1.1.4'
S S 0.3331 0.5567 'International Tables Vol C Tables 4.2.6.8 and 6.1.1.4'

loop_
_geom_angle_atom_site_label_1
_geom_angle_atom_site_label_2
_geom_angle_atom_site_label_3
_geom_angle
_geom_angle_site_symmetry_1
_geom_angle_site_symmetry_3
_geom_angle_publ_flag
C12 S1 C15 102.11(7) . . ?
C1 N1 C5 119.68(14) . . ?
C8 N2 N3 107.38(12) . . ?
C21 N4 H4 119.3 . . ?
C21 N4 C22 121.34(14) . . ?
C22 N4 H4 119.3 . . ?
N2 N3 H3 124.3 . . ?
N2 N3 C10 111.48(12) . . ?
C10 N3 H3 124.3 . . ?
O1 C21 N4 122.81(14) . . ?
O1 C21 C20 120.18(14) . . ?
N4 C21 C20 116.95(13) . . ?
C14 C13 H13 119.3 . . ?
C14 C13 C12 121.45(15) . . ?
C12 C13 H13 119.3 . . ?
C15 C20 C21 120.98(14) . . ?
C19 C20 C21 119.78(14) . . ?
C19 C20 C15 119.04(14) . . ?
N2 C8 C9 109.45(13) . . ?
N2 C8 C7 119.01(14) . . ?
C9 C8 C7 131.53(14) . . ?
N4 C22 H22A 109.5 . . ?
N4 C22 H22B 109.5 . . ?
N4 C22 H22C 109.5 . . ?
H22A C22 H22B 109.5 . . ?
H22A C22 H22C 109.5 . . ?
H22B C22 H22C 109.5 . . ?
C10 C9 C8 104.58(13) . . ?
C10 C9 C14 118.89(14) . . ?
C14 C9 C8 136.53(14) . . ?
N1 C5 C4 120.68(15) . . ?
N1 C5 C6 115.04(14) . . ?
C4 C5 C6 124.28(15) . . ?
N3 C10 C9 107.09(13) . . ?
N3 C10 C11 129.58(14) . . ?
C11 C10 C9 123.28(14) . . ?
C4 C3 H3A 120.2 . . ?
C4 C3 C2 119.66(16) . . ?
C2 C3 H3A 120.2 . . ?
C20 C15 S1 119.61(12) . . ?
C16 C15 S1 121.40(12) . . ?
C16 C15 C20 118.99(15) . . ?
C13 C14 C9 118.44(14) . . ?
C13 C14 H14 120.8 . . ?
C9 C14 H14 120.8 . . ?
C8 C7 H7 117.4 . . ?
C6 C7 C8 125.21(14) . . ?
C6 C7 H7 117.4 . . ?
C13 C12 S1 120.80(12) . . ?
C11 C12 S1 117.83(12) . . ?
C11 C12 C13 121.35(15) . . ?
C5 C4 H4A 120.4 . . ?
C3 C4 C5 119.15(15) . . ?
C3 C4 H4A 120.4 . . ?
C5 C6 H6 117.5 . . ?
C7 C6 C5 125.01(15) . . ?
C7 C6 H6 117.5 . . ?
C19 C18 H18 120.5 . . ?
C17 C18 H18 120.5 . . ?
C17 C18 C19 119.02(16) . . ?
C10 C11 H11 121.8 . . ?
C12 C11 C10 116.42(14) . . ?
C12 C11 H11 121.8 . . ?
C15 C16 H16 119.7 . . ?
C17 C16 C15 120.56(16) . . ?
C17 C16 H16 119.7 . . ?
N1 C1 H1 118.8 . . ?
N1 C1 C2 122.47(16) . . ?
C2 C1 H1 118.8 . . ?
C3 C2 H2 120.8 . . ?
C1 C2 C3 118.36(16) . . ?
C1 C2 H2 120.8 . . ?
C20 C19 H19 119.2 . . ?
C18 C19 C20 121.59(15) . . ?
C18 C19 H19 119.2 . . ?
C18 C17 C16 120.74(16) . . ?
C18 C17 H17 119.6 . . ?
C16 C17 H17 119.6 . . ?
C30 O5 H5 109.5 . . ?
C23 O2 H2A 110.2(18) . . ?
O4 C30 O5 122.72(15) . . ?
O4 C30 C29 123.09(15) . . ?
O5 C30 C29 114.18(14) . . ?
C30 C29 H29A 109.7 . . ?
C30 C29 H29B 109.7 . . ?
C30 C29 C28 109.93(14) . . ?
H29A C29 H29B 108.2 . . ?
C28 C29 H29A 109.7 . . ?
C28 C29 H29B 109.7 . . ?
H25A C25 H25B 108.2 . . ?
C26 C25 H25A 109.7 . . ?
C26 C25 H25B 109.7 . . ?
C26 C25 C24 109.80(13) . . ?
C24 C25 H25A 109.7 . . ?
C24 C25 H25B 109.7 . . ?
H27A C27 H27B 108.2 . . ?
C28 C27 H27A 109.7 . . ?
C28 C27 H27B 109.7 . . ?
C26 C27 H27A 109.7 . . ?
C26 C27 H27B 109.7 . . ?
C26 C27 C28 109.80(13) . . ?
C29 C28 C27 115.81(13) . . ?
C29 C28 H28A 108.3 . . ?
C29 C28 H28B 108.3 . . ?
C27 C28 H28A 108.3 . . ?
C27 C28 H28B 108.3 . . ?
H28A C28 H28B 107.4 . . ?
O2 C23 C24 115.18(14) . . ?
O3 C23 O2 122.86(15) . . ?
O3 C23 C24 121.93(14) . . ?
C25 C26 C27 116.11(13) . . ?
C25 C26 H26A 108.3 . . ?
C25 C26 H26B 108.3 . . ?
C27 C26 H26A 108.3 . . ?
C27 C26 H26B 108.3 . . ?
H26A C26 H26B 107.4 . . ?
C25 C24 H24A 107.9 . . ?
C25 C24 H24B 107.9 . . ?
C23 C24 C25 117.55(14) . . ?
C23 C24 H24A 107.9 . . ?
C23 C24 H24B 107.9 . . ?
H24A C24 H24B 107.2 . . ?

loop_
_geom_bond_atom_site_label_1
_geom_bond_atom_site_label_2
_geom_bond_distance
_geom_bond_site_symmetry_2
_geom_bond_publ_flag
S1 C15 1.7847(16) . ?
S1 C12 1.7794(16) . ?
O1 C21 1.2425(19) . ?
N1 C5 1.354(2) . ?
N1 C1 1.338(2) . ?
N2 N3 1.3528(18) . ?
N2 C8 1.340(2) . ?
N4 H4 0.8600 . ?
N4 C21 1.334(2) . ?
N4 C22 1.451(2) . ?
N3 H3 0.8600 . ?
N3 C10 1.360(2) . ?
C21 C20 1.495(2) . ?
C13 H13 0.9300 . ?
C13 C14 1.376(2) . ?
C13 C12 1.422(2) . ?
C20 C15 1.412(2) . ?
C20 C19 1.398(2) . ?
C8 C9 1.440(2) . ?
C8 C7 1.446(2) . ?
C22 H22A 0.9600 . ?
C22 H22B 0.9600 . ?
C22 H22C 0.9600 . ?
C9 C10 1.405(2) . ?
C9 C14 1.410(2) . ?
C5 C4 1.398(2) . ?
C5 C6 1.459(2) . ?
C10 C11 1.405(2) . ?
C3 H3A 0.9300 . ?
C3 C4 1.382(2) . ?
C3 C2 1.390(3) . ?
C15 C16 1.399(2) . ?
C14 H14 0.9300 . ?
C7 H7 0.9300 . ?
C7 C6 1.339(2) . ?
C12 C11 1.378(2) . ?
C4 H4A 0.9300 . ?
C6 H6 0.9300 . ?
C18 H18 0.9300 . ?
C18 C19 1.387(2) . ?
C18 C17 1.384(3) . ?
C11 H11 0.9300 . ?
C16 H16 0.9300 . ?
C16 C17 1.391(3) . ?
C1 H1 0.9300 . ?
C1 C2 1.381(2) . ?
C2 H2 0.9300 . ?
C19 H19 0.9300 . ?
C17 H17 0.9300 . ?
O4 C30 1.207(2) . ?
O5 H5 0.8200 . ?
O5 C30 1.311(2) . ?
O2 C23 1.3034(19) . ?
O2 H2A 1.00(3) . ?
O3 C23 1.226(2) . ?
C30 C29 1.513(2) . ?
C29 H29A 0.9700 . ?
C29 H29B 0.9700 . ?
C29 C28 1.526(2) . ?
C25 H25A 0.9700 . ?
C25 H25B 0.9700 . ?
C25 C26 1.523(2) . ?
C25 C24 1.529(2) . ?
C27 H27A 0.9700 . ?
C27 H27B 0.9700 . ?
C27 C28 1.530(2) . ?
C27 C26 1.529(2) . ?
C28 H28A 0.9700 . ?
C28 H28B 0.9700 . ?
C23 C24 1.510(2) . ?
C26 H26A 0.9700 . ?
C26 H26B 0.9700 . ?
C24 H24A 0.9700 . ?
C24 H24B 0.9700 . ?

loop_
_geom_hbond_atom_site_label_D
_geom_hbond_atom_site_label_H
_geom_hbond_atom_site_label_A
_geom_hbond_distance_DH
_geom_hbond_distance_HA
_geom_hbond_distance_DA
_geom_hbond_angle_DHA
_geom_hbond_site_symmetry_A
N4 H4 O3 0.86 2.03 2.8104(19) 151.1 2_666
N3 H3 O1 0.86 1.93 2.7498(17) 159.6 2_756
O5 H5 N2 0.82 1.95 2.7672(18) 171.0 1_454
O2 H2A N1 1.00(3) 1.59(3) 2.5862(18) 173(3) .

loop_
_geom_torsion_atom_site_label_1
_geom_torsion_atom_site_label_2
_geom_torsion_atom_site_label_3
_geom_torsion_atom_site_label_4
_geom_torsion
_geom_torsion_site_symmetry_1
_geom_torsion_site_symmetry_2
_geom_torsion_site_symmetry_3
_geom_torsion_site_symmetry_4
_geom_torsion_publ_flag
S1 C15 C16 C17 177.38(13) . . . . ?
S1 C12 C11 C10 -178.87(11) . . . . ?
O1 C21 C20 C15 30.2(2) . . . . ?
O1 C21 C20 C19 -144.49(15) . . . . ?
N1 C5 C4 C3 0.3(2) . . . . ?
N1 C5 C6 C7 -178.43(16) . . . . ?
N1 C1 C2 C3 0.0(3) . . . . ?
N2 N3 C10 C9 0.99(18) . . . . ?
N2 N3 C10 C11 -176.42(15) . . . . ?
N2 C8 C9 C10 1.23(17) . . . . ?
N2 C8 C9 C14 -179.33(17) . . . . ?
N2 C8 C7 C6 178.89(16) . . . . ?
N4 C21 C20 C15 -152.69(14) . . . . ?
N4 C21 C20 C19 32.6(2) . . . . ?
N3 N2 C8 C9 -0.66(17) . . . . ?
N3 N2 C8 C7 178.45(13) . . . . ?
N3 C10 C11 C12 178.00(16) . . . . ?
C21 C20 C15 S1 7.5(2) . . . . ?
C21 C20 C15 C16 -172.83(14) . . . . ?
C21 C20 C19 C18 174.90(15) . . . . ?
C13 C12 C11 C10 2.8(2) . . . . ?
C20 C15 C16 C17 -2.3(2) . . . . ?
C8 N2 N3 C10 -0.20(18) . . . . ?
C8 C9 C10 N3 -1.30(17) . . . . ?
C8 C9 C10 C11 176.30(14) . . . . ?
C8 C9 C14 C13 -177.71(17) . . . . ?
C8 C7 C6 C5 -179.95(15) . . . . ?
C22 N4 C21 O1 4.3(2) . . . . ?
C22 N4 C21 C20 -172.78(15) . . . . ?
C9 C8 C7 C6 -2.2(3) . . . . ?
C9 C10 C11 C12 1.0(2) . . . . ?
C5 N1 C1 C2 -0.3(2) . . . . ?
C10 C9 C14 C13 1.7(2) . . . . ?
C15 S1 C12 C13 -61.16(15) . . . . ?
C15 S1 C12 C11 120.50(13) . . . . ?
C15 C20 C19 C18 0.1(2) . . . . ?
C15 C16 C17 C18 0.6(3) . . . . ?
C14 C13 C12 S1 177.33(13) . . . . ?
C14 C13 C12 C11 -4.4(3) . . . . ?
C14 C9 C10 N3 179.14(14) . . . . ?
C14 C9 C10 C11 -3.3(2) . . . . ?
C7 C8 C9 C10 -177.73(16) . . . . ?
C7 C8 C9 C14 1.7(3) . . . . ?
C12 S1 C15 C20 166.19(12) . . . . ?
C12 S1 C15 C16 -13.43(15) . . . . ?
C12 C13 C14 C9 2.0(2) . . . . ?
C4 C5 C6 C7 0.9(3) . . . . ?
C4 C3 C2 C1 0.5(3) . . . . ?
C6 C5 C4 C3 -178.97(16) . . . . ?
C1 N1 C5 C4 0.2(2) . . . . ?
C1 N1 C5 C6 179.53(14) . . . . ?
C2 C3 C4 C5 -0.7(3) . . . . ?
C19 C20 C15 S1 -177.73(11) . . . . ?
C19 C20 C15 C16 1.9(2) . . . . ?
C19 C18 C17 C16 1.4(3) . . . . ?
C17 C18 C19 C20 -1.8(3) . . . . ?
O4 C30 C29 C28 -36.7(2) . . . . ?
O5 C30 C29 C28 142.55(16) . . . . ?
O2 C23 C24 C25 24.1(2) . . . . ?
O3 C23 C24 C25 -157.94(16) . . . . ?
C30 C29 C28 C27 174.57(14) . . . . ?
C28 C27 C26 C25 -179.43(14) . . . . ?
C26 C25 C24 C23 -179.68(14) . . . . ?
C26 C27 C28 C29 177.55(14) . . . . ?
C24 C25 C26 C27 -179.79(14) . . . . ?
